data_1512648
loop_
_publ_author_name
'Kusai Alomar'
'Vincent Gaumet'
'Magali Allain'
'Pascal Richomme'
'Gilles Bouet'

_publ_section_title
;
 Complexes of thiophene-2,3-dicarboxaldehyde bis(oxime) (2,3BTCOH2) with
 nickel(II) and copper(II): Synthesis, characterization, crystal structure
 of 2,3BTCOH2. Rearrangement reaction with nickel(II) bromide
;
_journal_name_full
;
Inorganica Chimica Acta
;
_journal_page_first 433
_journal_page_last 439
_journal_paper_doi 10.1016/j.ica.2012.05.029
_journal_volume 392
_journal_year 2012
_chemical_formula_moiety 'C6 H6 N2 O2 S1'
_chemical_formula_sum 'C6 H6 N2 O2 S'
_chemical_formula_weight 170.19
_space_group_IT_number 2
_symmetry_cell_setting triclinic
_symmetry_space_group_name_Hall '-P 1'
_symmetry_space_group_name_H-M 'P -1'
_cell_angle_alpha 84.979(4)
_cell_angle_beta 86.753(5)
_cell_angle_gamma 84.647(6)
_cell_formula_units_Z 2
_cell_length_a 4.9593(3)
_cell_length_b 5.8203(5)
_cell_length_c 12.9937(7)
_cell_measurement_reflns_used 4499
_cell_measurement_temperature 293(2)
_cell_measurement_theta_max 30
_cell_measurement_theta_min 3.53
_cell_volume 371.54(4)
_computing_cell_refinement 'Dirax/lsq (Duisenberg & Schreurs, 1989-2000)'
_computing_data_collection 'Collect (Nonius BV, 1997-2000)'
_computing_data_reduction 'EvalCCD (Duisenberg & Schreurs 1990-2000)'
_computing_molecular_graphics 'DIAMOND 3.2e (Crystal Impact GbR 2005)'
_computing_publication_material 'WinGX publication routines (Farrugia, 1999)'
_computing_structure_refinement 'SHELXL-97 (Sheldrick, 1997)'
_computing_structure_solution 'Direct methods (Sir92,Altomare et al.,1993)'
_diffrn_ambient_temperature 293(2)
_diffrn_detector_area_resol_mean 9
_diffrn_measured_fraction_theta_full 0.98
_diffrn_measured_fraction_theta_max 0.98
_diffrn_measurement_device_type KappaCCD
_diffrn_measurement_method CCD
_diffrn_radiation_probe x-ray
_diffrn_radiation_type MoK\a
_diffrn_radiation_wavelength 0.71073
_diffrn_reflns_av_R_equivalents 0.0635
_diffrn_reflns_limit_h_max 6
_diffrn_reflns_limit_h_min -6
_diffrn_reflns_limit_k_max 8
_diffrn_reflns_limit_k_min -8
_diffrn_reflns_limit_l_max 18
_diffrn_reflns_limit_l_min -18
_diffrn_reflns_number 14013
_diffrn_reflns_theta_full 30
_diffrn_reflns_theta_max 30
_diffrn_reflns_theta_min 3.53
_exptl_absorpt_coefficient_mu 0.382
_exptl_absorpt_correction_T_max 0.9731
_exptl_absorpt_correction_T_min 0.9009
_exptl_absorpt_correction_type gaussian
_exptl_absorpt_process_details
;
 PLATON-ABSGAUSS : Spek, A.L. (2003), J.Appl.Cryst. 36, 7-13
;
_exptl_crystal_colour colorless
_exptl_crystal_density_diffrn 1.521
_exptl_crystal_density_method 'not measured'
_exptl_crystal_description needle
_exptl_crystal_F_000 176
_exptl_crystal_size_max 0.44
_exptl_crystal_size_mid 0.12
_exptl_crystal_size_min 0.07
_refine_diff_density_max 0.664
_refine_diff_density_min -0.378
_refine_ls_extinction_method none
_refine_ls_goodness_of_fit_ref 1.082
_refine_ls_hydrogen_treatment refall
_refine_ls_matrix_type full
_refine_ls_number_parameters 124
_refine_ls_number_reflns 2122
_refine_ls_number_restraints 1
_refine_ls_restrained_S_all 1.083
_refine_ls_R_factor_gt 0.0534
_refine_ls_shift/su_max 0
_refine_ls_structure_factor_coef Fsqd
_refine_ls_weighting_details 'calc w=1/[\s^2^(Fo^2^)+(0.0533P)^2^+0.2830P] where P=(Fo^2^+2Fc^2^)/3'
_refine_ls_weighting_scheme calc
_refine_ls_wR_factor_ref 0.1316
_reflns_number_gt 1642
_reflns_number_total 2122
_reflns_threshold_expression >2sigma(I)
_cod_data_source_file ICA-2012-392-433-439-1.cif
_cod_data_source_block nanny
_cod_database_code 1512648

loop_
_symmetry_equiv_pos_as_xyz
'x, y, z'
'-x, -y, -z'

loop_
_atom_site_label
_atom_site_type_symbol
_atom_site_fract_x
_atom_site_fract_y
_atom_site_fract_z
_atom_site_U_iso_or_equiv
_atom_site_adp_type
_atom_site_occupancy
_atom_site_calc_flag
_atom_site_refinement_flags
C1 C 0.2829(6) 0.1689(4) 0.7901(3) 0.0515(7) Uani 1 d .
C2 C 0.4526(5) 0.2730(4) 0.84102(18) 0.0382(5) Uani 1 d D
C3 C 0.5385(4) 0.4793(4) 0.78265(16) 0.0313(4) Uani 1 d .
C4 C 0.4201(4) 0.5186(3) 0.68805(15) 0.0268(4) Uani 1 d .
C5 C 0.7201(5) 0.6357(4) 0.82086(17) 0.0355(5) Uani 1 d .
C6 C 0.4642(4) 0.7085(3) 0.60710(14) 0.0256(4) Uani 1 d .
N1 N 0.8346(4) 0.5784(4) 0.90569(16) 0.0418(5) Uani 1 d .
N2 N 0.2607(4) 0.7754(4) 0.54516(16) 0.0351(4) Uani 1 d .
O1 O 0.9929(5) 0.7495(4) 0.93143(16) 0.0588(6) Uani 1 d .
O2 O 0.6821(3) 0.7984(3) 0.59729(12) 0.0363(4) Uani 1 d .
S1 S 0.21194(12) 0.30969(10) 0.66980(5) 0.0400(2) Uani 1 d .
H1 H 0.192(7) 0.047(7) 0.811(3) 0.070(10) Uiso 1 d .
H1A H 1.118(10) 0.823(9) 0.981(4) 0.104(14) Uiso 1 d .
H2 H 0.509(7) 0.224(6) 0.9032(17) 0.062(9) Uiso 1 d D
H2A H 0.116(6) 0.739(5) 0.559(2) 0.038(7) Uiso 1 d .
H2B H 0.276(6) 0.875(5) 0.502(2) 0.040(7) Uiso 1 d .
H5 H 0.755(6) 0.752(6) 0.791(2) 0.048(8) Uiso 1 d .

loop_
_atom_site_aniso_label
_atom_site_aniso_U_11
_atom_site_aniso_U_22
_atom_site_aniso_U_33
_atom_site_aniso_U_23
_atom_site_aniso_U_13
_atom_site_aniso_U_12
C1 0.0496(14) 0.0268(11) 0.0747(19) 0.0099(11) 0.0163(13) -0.0101(10)
C2 0.0429(12) 0.0396(12) 0.0299(10) 0.0085(9) -0.0027(9) -0.0024(9)
C3 0.0307(10) 0.0344(11) 0.0269(9) 0.0038(8) -0.0003(8) -0.0002(8)
C4 0.0242(8) 0.0290(9) 0.0262(9) 0.0017(7) 0.0015(7) -0.0018(7)
C5 0.0383(11) 0.0391(12) 0.0283(10) 0.0060(9) -0.0067(8) -0.0050(9)
C6 0.0212(8) 0.0328(10) 0.0220(8) 0.0019(7) -0.0004(7) -0.0031(7)
N1 0.0460(11) 0.0471(11) 0.0337(10) 0.0064(8) -0.0107(8) -0.0155(9)
N2 0.0227(9) 0.0457(11) 0.0355(10) 0.0135(8) -0.0077(7) -0.0077(7)
O1 0.0741(13) 0.0609(12) 0.0462(11) 0.0106(9) -0.0230(10) -0.0341(10)
O2 0.0207(6) 0.0502(9) 0.0365(8) 0.0143(7) -0.0050(6) -0.0096(6)
S1 0.0409(3) 0.0382(3) 0.0424(3) -0.0019(2) -0.0034(2) -0.0125(2)

loop_
_atom_type_symbol
_atom_type_description
_atom_type_scat_dispersion_real
_atom_type_scat_dispersion_imag
_atom_type_scat_source
C C 0.0033 0.0016 'International Tables Vol C Tables 4.2.6.8 and 6.1.1.4'
H H 0 0 'International Tables Vol C Tables 4.2.6.8 and 6.1.1.4'
N N 0.0061 0.0033 'International Tables Vol C Tables 4.2.6.8 and 6.1.1.4'
O O 0.0106 0.006 'International Tables Vol C Tables 4.2.6.8 and 6.1.1.4'
S S 0.1246 0.1234 'International Tables Vol C Tables 4.2.6.8 and 6.1.1.4'

loop_
_geom_angle_atom_site_label_1
_geom_angle_atom_site_label_2
_geom_angle_atom_site_label_3
_geom_angle
C2 C1 S1 113.45(18)
C2 C1 H1 129(2)
S1 C1 H1 117(2)
C1 C2 C3 111.9(2)
C1 C2 H2 125(2)
C3 C2 H2 123(2)
C4 C3 C2 112.0(2)
C4 C3 C5 123.62(19)
C2 C3 C5 124.3(2)
C3 C4 C6 127.30(19)
C3 C4 S1 111.60(15)
C6 C4 S1 121.07(15)
N1 C5 C3 119.4(2)
N1 C5 H5 117(2)
C3 C5 H5 124(2)
O2 C6 N2 122.03(18)
O2 C6 C4 120.98(17)
N2 C6 C4 116.99(18)
C5 N1 O1 111.7(2)
C6 N2 H2A 121(2)
C6 N2 H2B 120(2)
H2A N2 H2B 117(3)
N1 O1 H1A 153(3)
C4 S1 C1 91.07(12)

loop_
_geom_bond_atom_site_label_1
_geom_bond_atom_site_label_2
_geom_bond_distance
C1 C2 1.320(4)
C1 S1 1.739(3)
C1 H1 0.89(4)
C2 C3 1.448(3)
C2 H2 0.885(18)
C3 C4 1.384(3)
C3 C5 1.473(3)
C4 C6 1.480(3)
C4 S1 1.707(2)
C5 N1 1.273(3)
C5 H5 0.78(3)
C6 O2 1.240(2)
C6 N2 1.335(3)
N1 O1 1.398(3)
N2 H2A 0.77(3)
N2 H2B 0.77(3)
O1 H1A 1.06(5)
